data_7228654
loop_
_publ_author_name
'Kollek, Tom'
'Polarz, Sebastian'

_publ_section_title
;
 Facet-Controlled Preparation of Hybrid Perovskite Microcrystals in the
 Gas Phase and the Remarkable Effect on Optoelectronic Properties
;
_journal_name_full CrystEngComm
_journal_paper_doi 10.1039/C7CE00839B
_journal_year 2017
_chemical_formula_moiety '2(C6 H14 O4), C H6 N, Br3 Pb'
_chemical_formula_sum 'C13 H34 Br3 N O8 Pb'
_chemical_formula_weight 779.33
_chemical_melting_point 314.75
_chemical_name_systematic
;
 ?
;
_space_group_crystal_system orthorhombic
_space_group_IT_number 61
_space_group_name_Hall '-P 2bc 2ac'
_space_group_name_H-M_alt 'P c a b'
_symmetry_space_group_name_Hall '-P 2bc 2ac'
_symmetry_space_group_name_H-M 'P c a b'
_atom_sites_solution_hydrogens geom
_atom_sites_solution_primary direct
_audit_creation_method SHELXL-2013
_audit_update_record
;
2017-03-17 deposited with the CCDC.
2017-07-06 downloaded from the CCDC.
;
_cell_angle_alpha 90
_cell_angle_beta 90
_cell_angle_gamma 90
_cell_formula_units_Z 8
_cell_length_a 7.7705(5)
_cell_length_b 21.1114(15)
_cell_length_c 29.069(2)
_cell_measurement_reflns_used 20078
_cell_measurement_temperature 100(2)
_cell_measurement_theta_max 27.25
_cell_measurement_theta_min 1.75
_cell_volume 4768.7(6)
_computing_cell_refinement 'STOE X-AREA'
_computing_data_collection 'STOE X-AREA'
_computing_data_reduction 'STOE X-RED'
_computing_molecular_graphics 'Olex2 (Dolomanov et al., 2009)'
_computing_publication_material 'Olex2 (Dolomanov et al., 2009)'
_computing_structure_refinement 'ShelXL (Sheldrick, 2015)'
_computing_structure_solution 'ShelXS (Sheldrick, 2008)'
_diffrn_ambient_temperature 100(2)
_diffrn_detector_area_resol_mean 6.67
_diffrn_measured_fraction_theta_full 0.981
_diffrn_measured_fraction_theta_max 0.979
_diffrn_measurement_device_type 'STOE IPDS 2T'
_diffrn_measurement_method 'rotation method'
_diffrn_radiation_type MoK\a
_diffrn_radiation_wavelength 0.71073
_diffrn_reflns_av_R_equivalents 0.1272
_diffrn_reflns_av_unetI/netI 0.0790
_diffrn_reflns_Laue_measured_fraction_full 0.981
_diffrn_reflns_Laue_measured_fraction_max 0.979
_diffrn_reflns_limit_h_max 9
_diffrn_reflns_limit_h_min -9
_diffrn_reflns_limit_k_max 26
_diffrn_reflns_limit_k_min -26
_diffrn_reflns_limit_l_max 21
_diffrn_reflns_limit_l_min -36
_diffrn_reflns_number 22499
_diffrn_reflns_point_group_measured_fraction_full 0.981
_diffrn_reflns_point_group_measured_fraction_max 0.979
_diffrn_reflns_theta_full 25.242
_diffrn_reflns_theta_max 26.779
_diffrn_reflns_theta_min 1.701
_diffrn_source '12 x 0.4 mm long-fine focus'
_exptl_absorpt_coefficient_mu 12.138
_exptl_absorpt_correction_T_max 0.2889
_exptl_absorpt_correction_T_min 0.0768
_exptl_absorpt_correction_type integration
_exptl_absorpt_process_details STOE-XRED32
_exptl_crystal_colour colourless
_exptl_crystal_density_diffrn 2.171
_exptl_crystal_description needle
_exptl_crystal_F_000 2960
_exptl_crystal_recrystallization_method 'From the Melt'
_exptl_crystal_size_max 0.400
_exptl_crystal_size_mid 0.300
_exptl_crystal_size_min 0.200
_refine_diff_density_max 1.852
_refine_diff_density_min -2.578
_refine_diff_density_rms 0.339
_refine_ls_extinction_method none
_refine_ls_goodness_of_fit_ref 1.014
_refine_ls_hydrogen_treatment constr
_refine_ls_matrix_type full
_refine_ls_number_parameters 241
_refine_ls_number_reflns 4977
_refine_ls_number_restraints 0
_refine_ls_restrained_S_all 1.014
_refine_ls_R_factor_all 0.0659
_refine_ls_R_factor_gt 0.0475
_refine_ls_shift/su_max 0.001
_refine_ls_shift/su_mean 0.000
_refine_ls_structure_factor_coef Fsqd
_refine_ls_weighting_details 'w=1/[\s^2^(Fo^2^)+(0.0785P)^2^] where P=(Fo^2^+2Fc^2^)/3'
_refine_ls_weighting_scheme calc
_refine_ls_wR_factor_gt 0.1213
_refine_ls_wR_factor_ref 0.1340
_reflns_Friedel_coverage 0.000
_reflns_number_gt 3824
_reflns_number_total 4977
_reflns_threshold_expression 'I > 2\s(I)'
_cod_data_source_file c7ce00839b3.cif
_cod_data_source_block tk212_brteg
_cod_database_code 7228654
_shelx_space_group_comment
;
The symmetry employed for this shelxl refinement is uniquely defined
by the following loop, which should always be used as a source of
symmetry information in preference to the above space-group names.
They are only intended as comments.
;

loop_
_space_group_symop_operation_xyz
'x, y, z'
'-x, -y+1/2, z+1/2'
'x+1/2, -y, -z+1/2'
'-x+1/2, y+1/2, -z'
'-x, -y, -z'
'x, y-1/2, -z-1/2'
'-x-1/2, y, z-1/2'
'x-1/2, -y-1/2, z'

loop_
_atom_site_label
_atom_site_type_symbol
_atom_site_fract_x
_atom_site_fract_y
_atom_site_fract_z
_atom_site_U_iso_or_equiv
_atom_site_adp_type
_atom_site_occupancy
_atom_site_site_symmetry_order
_atom_site_calc_flag
_atom_site_refinement_flags_posn
O1 O 0.7042(7) 0.3701(2) 0.3243(2) 0.0266(13) Uani 1 1 d .
H1 H 0.6419 0.4013 0.3219 0.040 Uiso 1 1 calc GR
O2 O 0.3908(7) 0.3212(2) 0.2827(2) 0.0220(11) Uani 1 1 d .
O3 O 0.2029(6) 0.4318(2) 0.2843(2) 0.0223(12) Uani 1 1 d .
O4 O 0.2377(9) 0.5555(3) 0.3146(3) 0.0416(17) Uani 1 1 d .
H4 H 0.2957 0.5363 0.2956 0.062 Uiso 1 1 calc GR
C2 C 0.7042(10) 0.3367(4) 0.2829(3) 0.0277(18) Uani 1 1 d .
H2A H 0.8112 0.3133 0.2802 0.033 Uiso 1 1 calc R
H2B H 0.6990 0.3665 0.2575 0.033 Uiso 1 1 calc R
C3 C 0.5553(9) 0.2911(3) 0.2791(3) 0.0253(17) Uani 1 1 d .
H3A H 0.5621 0.2694 0.2497 0.030 Uiso 1 1 calc R
H3B H 0.5654 0.2595 0.3031 0.030 Uiso 1 1 calc R
C4 C 0.3440(10) 0.3526(4) 0.2412(3) 0.0277(17) Uani 1 1 d .
H4A H 0.3323 0.3220 0.2166 0.033 Uiso 1 1 calc R
H4B H 0.4326 0.3827 0.2327 0.033 Uiso 1 1 calc R
C5 C 0.1761(10) 0.3865(3) 0.2486(3) 0.0251(17) Uani 1 1 d .
H5A H 0.1405 0.4076 0.2205 0.030 Uiso 1 1 calc R
H5B H 0.0872 0.3566 0.2574 0.030 Uiso 1 1 calc R
C6 C 0.0556(10) 0.4730(4) 0.2887(3) 0.0287(18) Uani 1 1 d .
H6A H -0.0466 0.4484 0.2957 0.034 Uiso 1 1 calc R
H6B H 0.0363 0.4957 0.2602 0.034 Uiso 1 1 calc R
C7 C 0.0921(12) 0.5183(4) 0.3268(4) 0.035(2) Uani 1 1 d .
H7A H -0.0067 0.5455 0.3318 0.042 Uiso 1 1 calc R
H7B H 0.1150 0.4953 0.3550 0.042 Uiso 1 1 calc R
O5 O -0.0489(7) 0.3421(3) 0.3868(2) 0.0278(12) Uani 1 1 d .
H5 H -0.1199 0.3442 0.3660 0.042 Uiso 1 1 calc GR
O6 O 0.0846(7) 0.4257(2) 0.4519(2) 0.0280(13) Uani 1 1 d .
O7 O 0.4107(7) 0.4852(2) 0.4313(2) 0.0231(11) Uani 1 1 d .
O8 O 0.5272(7) 0.4815(2) 0.3376(2) 0.0268(12) Uani 1 1 d .
H8 H 0.4754 0.4516 0.3491 0.040 Uiso 1 1 calc GR
C8 C -0.1326(10) 0.3526(4) 0.4300(3) 0.0283(17) Uani 1 1 d .
H8A H -0.1952 0.3148 0.4389 0.034 Uiso 1 1 calc R
H8B H -0.2144 0.3870 0.4270 0.034 Uiso 1 1 calc R
C9 C -0.0031(10) 0.3686(4) 0.4661(3) 0.0274(17) Uani 1 1 d .
H9A H -0.0598 0.3753 0.4954 0.033 Uiso 1 1 calc R
H9B H 0.0788 0.3342 0.4695 0.033 Uiso 1 1 calc R
C10 C 0.2015(9) 0.4481(3) 0.4852(3) 0.0251(17) Uani 1 1 d .
H10A H 0.2835 0.4152 0.4929 0.030 Uiso 1 1 calc R
H10B H 0.1401 0.4598 0.5130 0.030 Uiso 1 1 calc R
C11 C 0.2939(11) 0.5045(3) 0.4663(3) 0.0275(18) Uani 1 1 d .
H11A H 0.2113 0.5342 0.4536 0.033 Uiso 1 1 calc R
H11B H 0.3564 0.5257 0.4907 0.033 Uiso 1 1 calc R
C12 C 0.4922(11) 0.5389(4) 0.4109(3) 0.0280(18) Uani 1 1 d .
H12A H 0.5562 0.5621 0.4340 0.034 Uiso 1 1 calc R
H12B H 0.4058 0.5670 0.3980 0.034 Uiso 1 1 calc R
C13 C 0.6132(10) 0.5168(3) 0.3732(3) 0.0277(18) Uani 1 1 d .
H13A H 0.6686 0.5535 0.3595 0.033 Uiso 1 1 calc R
H13B H 0.7022 0.4906 0.3867 0.033 Uiso 1 1 calc R
N1 N 0.2980(8) 0.3743(3) 0.3747(3) 0.0238(14) Uani 1 1 d .
H1A H 0.3214 0.3742 0.3448 0.029 Uiso 1 1 calc GR
H1B H 0.3347 0.4104 0.3871 0.029 Uiso 1 1 calc GR
H1C H 0.1849 0.3708 0.3789 0.029 Uiso 1 1 calc GR
C1 C 0.3865(12) 0.3202(4) 0.3971(4) 0.033(2) Uani 1 1 d .
H1D H 0.5039 0.3185 0.3869 0.050 Uiso 1 1 calc GR
H1E H 0.3291 0.2815 0.3890 0.050 Uiso 1 1 calc GR
H1F H 0.3837 0.3256 0.4299 0.050 Uiso 1 1 calc GR
Pb1 Pb 0.19649(3) 0.25175(2) 0.09204(2) 0.01892(12) Uani 1 1 d .
Br1 Br 0.43034(9) 0.19414(3) 0.16213(3) 0.02297(18) Uani 1 1 d .
Br2 Br 0.43663(9) 0.19773(3) 0.02226(3) 0.02446(19) Uani 1 1 d .
Br3 Br -0.02956(10) 0.14045(3) 0.09774(3) 0.02466(19) Uani 1 1 d .

loop_
_atom_site_aniso_label
_atom_site_aniso_U_11
_atom_site_aniso_U_22
_atom_site_aniso_U_33
_atom_site_aniso_U_23
_atom_site_aniso_U_13
_atom_site_aniso_U_12
O1 0.027(3) 0.024(2) 0.029(4) -0.003(2) -0.006(2) 0.000(2)
O2 0.019(2) 0.020(2) 0.027(3) -0.001(2) -0.005(2) 0.0013(19)
O3 0.024(3) 0.017(2) 0.026(3) -0.007(2) -0.004(2) 0.0019(19)
O4 0.055(4) 0.023(3) 0.046(5) -0.004(3) -0.019(4) 0.001(3)
C2 0.019(4) 0.029(3) 0.036(5) 0.001(3) 0.001(3) 0.001(3)
C3 0.024(4) 0.019(3) 0.033(5) -0.003(3) -0.001(3) 0.008(3)
C4 0.026(4) 0.026(3) 0.031(5) -0.003(3) -0.005(4) 0.001(3)
C5 0.025(4) 0.020(3) 0.030(5) -0.004(3) -0.011(4) 0.001(3)
C6 0.022(4) 0.023(3) 0.041(5) -0.003(3) 0.005(4) 0.007(3)
C7 0.044(5) 0.023(3) 0.037(6) -0.003(3) 0.004(4) 0.012(4)
O5 0.023(3) 0.036(3) 0.025(3) 0.002(2) -0.001(2) -0.002(2)
O6 0.023(3) 0.022(2) 0.039(4) 0.005(2) -0.004(3) -0.004(2)
O7 0.027(3) 0.018(2) 0.024(3) 0.001(2) 0.001(2) -0.005(2)
O8 0.031(3) 0.021(2) 0.028(3) -0.002(2) 0.000(3) -0.005(2)
C8 0.023(4) 0.037(4) 0.025(5) 0.001(3) 0.003(3) -0.010(3)
C9 0.026(4) 0.027(4) 0.029(5) 0.001(3) -0.002(4) -0.006(3)
C10 0.020(4) 0.026(3) 0.030(5) -0.003(3) 0.000(3) -0.001(3)
C11 0.036(4) 0.022(3) 0.024(5) -0.004(3) 0.000(4) -0.005(3)
C12 0.028(4) 0.021(3) 0.035(5) -0.005(3) 0.001(4) -0.004(3)
C13 0.020(4) 0.023(3) 0.040(5) 0.005(3) -0.004(4) -0.002(3)
N1 0.022(3) 0.027(3) 0.023(4) -0.002(3) -0.001(3) -0.003(3)
C1 0.030(4) 0.032(4) 0.039(6) 0.005(4) -0.001(4) 0.007(3)
Pb1 0.01521(18) 0.01736(16) 0.02420(19) 0.00077(10) -0.00046(11) 0.00039(9)
Br1 0.0244(4) 0.0197(3) 0.0248(4) 0.0038(3) -0.0042(3) -0.0018(3)
Br2 0.0230(4) 0.0250(3) 0.0253(4) -0.0043(3) -0.0018(3) -0.0003(3)
Br3 0.0276(4) 0.0167(3) 0.0297(4) 0.0007(3) 0.0018(3) -0.0007(3)

loop_
_atom_type_symbol
_atom_type_description
_atom_type_scat_dispersion_real
_atom_type_scat_dispersion_imag
_atom_type_scat_source
C C 0.0033 0.0016 'International Tables Vol C Tables 4.2.6.8 and 6.1.1.4'
H H 0.0000 0.0000 'International Tables Vol C Tables 4.2.6.8 and 6.1.1.4'
O O 0.0106 0.0060 'International Tables Vol C Tables 4.2.6.8 and 6.1.1.4'
N N 0.0061 0.0033 'International Tables Vol C Tables 4.2.6.8 and 6.1.1.4'
Pb Pb -3.3944 10.1111 'International Tables Vol C Tables 4.2.6.8 and 6.1.1.4'
Br Br -0.2901 2.4595 'International Tables Vol C Tables 4.2.6.8 and 6.1.1.4'

loop_
_geom_angle_atom_site_label_1
_geom_angle_atom_site_label_2
_geom_angle_atom_site_label_3
_geom_angle
_geom_angle_site_symmetry_1
_geom_angle_site_symmetry_3
C4 O2 C3 111.8(7) . .
C5 O3 C6 110.7(6) . .
O1 C2 C3 112.7(7) . .
O2 C3 C2 113.3(6) . .
O2 C4 C5 108.8(7) . .
O3 C5 C4 107.2(6) . .
O3 C6 C7 107.6(7) . .
O4 C7 C6 108.8(8) . .
C10 O6 C9 112.8(6) . .
C11 O7 C12 110.6(6) . .
O5 C8 C9 110.2(7) . .
O6 C9 C8 107.8(7) . .
O6 C10 C11 108.9(7) . .
O7 C11 C10 109.9(6) . .
O7 C12 C13 109.3(6) . .
O8 C13 C12 113.0(7) . .
Br1 Pb1 Br1 96.13(3) . 8_565
Br1 Pb1 Br2 175.39(2) . 8_565
Br1 Pb1 Br3 81.13(2) . 8_665
Br1 Pb1 Br3 98.65(2) 8_565 8_665
Br2 Pb1 Br1 85.85(2) . .
Br2 Pb1 Br1 177.21(2) . 8_565
Br2 Pb1 Br1 82.39(2) 8_565 8_565
Br2 Pb1 Br2 95.48(3) . 8_565
Br2 Pb1 Br3 103.39(2) 8_565 8_665
Br2 Pb1 Br3 83.58(2) . 8_665
Br3 Pb1 Br1 89.97(2) . .
Br3 Pb1 Br1 81.93(2) . 8_565
Br3 Pb1 Br2 96.12(2) . .
Br3 Pb1 Br2 85.50(2) . 8_565
Br3 Pb1 Br3 171.10(3) . 8_665
Pb1 Br1 Pb1 78.98(2) . 8_665
Pb1 Br2 Pb1 80.12(2) . 8_665
Pb1 Br3 Pb1 79.722(17) . 8_565

loop_
_geom_bond_atom_site_label_1
_geom_bond_atom_site_label_2
_geom_bond_distance
_geom_bond_site_symmetry_2
O1 C2 1.395(11) .
O2 C3 1.432(8) .
O2 C4 1.423(10) .
O3 C5 1.427(9) .
O3 C6 1.444(8) .
O4 C7 1.421(12) .
C2 C3 1.509(10) .
C4 C5 1.503(10) .
C6 C7 1.490(13) .
O5 C8 1.430(11) .
O6 C9 1.445(9) .
O6 C10 1.410(10) .
O7 C11 1.422(10) .
O7 C12 1.429(9) .
O8 C13 1.440(10) .
C8 C9 1.493(12) .
C10 C11 1.496(11) .
C12 C13 1.517(13) .
N1 C1 1.483(10) .
Pb1 Br1 3.1200(8) 8_565
Pb1 Br1 2.9888(8) .
Pb1 Br2 3.0543(8) 8_565
Pb1 Br2 2.9827(8) .
Pb1 Br3 2.9384(8) .
Pb1 Br3 3.1207(8) 8_665
Br1 Pb1 3.1199(8) 8_665
Br2 Pb1 3.0544(8) 8_665
Br3 Pb1 3.1207(8) 8_565

loop_
_geom_torsion_atom_site_label_1
_geom_torsion_atom_site_label_2
_geom_torsion_atom_site_label_3
_geom_torsion_atom_site_label_4
_geom_torsion
O1 C2 C3 O2 58.5(10)
O2 C4 C5 O3 61.0(8)
O3 C6 C7 O4 62.4(9)
C3 O2 C4 C5 -176.4(6)
C4 O2 C3 C2 77.4(9)
C5 O3 C6 C7 179.5(7)
C6 O3 C5 C4 171.2(7)
O5 C8 C9 O6 60.4(8)
O6 C10 C11 O7 -71.2(8)
O7 C12 C13 O8 59.0(9)
C9 O6 C10 C11 176.3(6)
C10 O6 C9 C8 175.5(7)
C11 O7 C12 C13 -178.9(7)
C12 O7 C11 C10 176.4(7)
